data_2000563
loop_
_publ_author_name
'van Eijk, P. J. S. S.'
'Verboom, W.'
'Reinhoudt, D. N.'
'Harkema, S.'

_publ_section_title <i>N</i>,<i>N</i>-Diethyl-6-(hydroxyimino)-\a-methyl-1-cyclohexene-1-acetamide
_journal_issue 10
_journal_name_full 'Acta Crystallographica Section C'
_journal_page_first 1884
_journal_page_last 1886
_journal_paper_doi 10.1107/S0108270192001756
_journal_volume 48
_journal_year 1992
_chemical_formula_sum 'C13 H22 N2 O2'
_chemical_formula_weight 238.3
_symmetry_cell_setting monoclinic
_symmetry_space_group_name_H-M 'P 1 21/c 1'
_cell_angle_alpha 90
_cell_angle_beta 103.87(5)
_cell_angle_gamma 90
_cell_formula_units_Z 4
_cell_length_a 6.228(3)
_cell_length_b 20.315(8)
_cell_length_c 11.104(6)
_cell_volume 1363.9(12)
_diffrn_radiation_type Mo
_diffrn_radiation_wavelength 0.7107
_exptl_absorpt_coefficient_mu 0.073
_exptl_crystal_density_diffrn 1.16
_exptl_crystal_F_000 520
_cod_data_source_file hu0411.cif
_cod_data_source_block hu0411a
_cod_original_cell_volume 1364(2)
_cod_original_sg_symbol_H-M 'P 21/c'
_cod_database_code 2000563

loop_
_atom_site_label
_atom_site_fract_x
_atom_site_fract_y
_atom_site_fract_z
O1 .7841(3) .10840(10) .7122(2)
N2 .6532(3) .10570(10) .7993(2)
C3 .4922(4) .06490(10) .7663(2)
C4 .4515(5) .0238(2) .6521(3)
C5A .3330(10) -.0408(4) .6612(7)
C5B .2374(9) -.0075(3) .6232(5)
C6 .1513(6) -.0347(2) .7212(3)
C7 .1909(5) .0116(2) .8292(3)
C8 .3422(4) .05830(10) .8500(2)
C9 .3703(4) .10680(10) .9565(2)
C10 .2283(5) .0906(2) 1.0468(3)
C11 .3074(4) .17540(10) .9075(2)
O12 .1406(3) .18380(9) .8241(2)
N13 .4236(4) .22730(10) .9620(3)
C14 .3464(7) .2942(2) .9177(5)
C15 .2050(10) .3218(3) .9804(7)
C16A .6590(10) .2235(3) 1.0310(8)
C16B .5850(10) .2230(4) 1.0881(8)
C17A .6790(10) .2207(4) 1.1692(7)
C17B .8020(10) .2313(5) 1.0650(10)
H1 .892(5) .137(3) .764(3)
H4AA .367034 .048762 .584829
H4AB .591350 .013627 .636616
H4BA .463973 .050837 .584232
H4BB .561674 -.009491 .664503
H5AA .435952 -.071872 .705664
H5AB .274737 -.056242 .579129
H5BA .245100 -.042659 .568087
H5BB .134600 .024489 .581635
H6AA .123581 -.077122 .750238
H6AB .024322 -.020013 .661515
H6BA .221715 -.075498 .747449
H6BB -.003236 -.041592 .691375
H7 .100038 .007176 .886346
H9 .521372 .103928 .999647
H10A .252893 .122520 1.111154
H10B .076854 .091090 1.003674
H10C .266067 .048209 1.081549
H14A .273924 .291797 .832186
H14B .469831 .322928 .928495
H15A .160865 .364273 .947846
H15B .078640 .294233 .969877
H15C .274547 .325365 1.066186
H16AA .736411 .260503 1.010919
H16AB .720434 .184293 1.007072
H16BA .578560 .181443 1.126352
H16BB .558378 .256943 1.141492
H17AA .828280 .217737 1.214653
H17AB .614663 .259926 1.191507
H17AC .598686 .183715 1.187660
H17BA .913146 .229622 1.140428
H17BB .826956 .197264 1.011315
H17BC .806773 .272764 1.026455

loop_
_geom_bond_atom_site_label_1
_geom_bond_atom_site_label_2
_geom_bond_distance
O1 N2 1.407(3)
N2 C3 1.286(3)
C3 C4 1.488(4)
C3 C8 1.473(4)
C4 C5A 1.522(8)
C5A C6 1.449(9)
C6 C7 1.498(5)
C7 C8 1.319(4)
C8 C9 1.517(4)
C9 C10 1.523(4)
C9 C11 1.511(4)
C11 O12 1.227(3)
C11 N13 1.339(3)
N13 C14 1.485(4)
C14 C15 1.370(10)
N13 C16A 1.482(6)
C16A C17A 1.520(10)
C4 C5B 1.442(7)
C5B C6 1.435(7)
N13 C16B 1.519(8)
C16B C17B 1.440(10)
O1 H1 .90(4)
C4 H4AA .950(4)
C4 H4AB .951(3)
C4 H4BA .951(3)
C4 H4BB .951(3)
C5B H5BA .950(6)
C5B H5BB .950(5)
C5A H5AA .950(7)
C5A H5AB .950(7)
C6 H6AA .951(4)
C6 H6AB .951(3)
C6 H6BA .951(3)
C6 H6BB .951(3)
C7 H7 .950(4)
C9 H9 .950(2)
C10 H10A .951(3)
C10 H10B .950(3)
C10 H10C .951(4)
C14 H14A .950(6)
C14 H14B .951(4)
C15 H15A .950(6)
C15 H15B .951(7)
C15 H15C .951(7)
C16A H16AA .951(7)
C16A H16AB .951(7)
C16B H16BA .951(8)
C16B H16BB .950(9)
C17A H17AA .950(8)
C17A H17AB .950(9)
C17A H17AC .951(9)
C17B H17BA .960(10)
C17B H17BB .950(10)
C17B H17BC .950(10)
